data_7005661
loop_
_publ_author_name
'Kealey, Steven'
'Long, Nicholas J.'
'Miller, Philip W.'
'White, Andrew J. P.'
'Hitchcock, Peter B.'
'Gee, Antony'

_publ_section_title
;
 Variable coordination behaviour of pyrazole-containing N,P and N,P(O)
 ligands towards palladium(II).
;
_journal_issue 26
_journal_name_full 'Dalton transactions (Cambridge, England : 2003)'
_journal_page_first 2823
_journal_page_last 2832
_journal_paper_doi 10.1039/b704051b
_journal_year 2007
_chemical_compound_source 'synthesis as described'
_chemical_formula_moiety 'C42 H34 N4 O2 P2 Pd, 4(C H Cl3), 2(Cl O4)'
_chemical_formula_sum 'C46 H38 Cl14 N4 O10 P2 Pd'
_chemical_formula_weight 1471.44
_chemical_name_systematic
;
?
;
_space_group_IT_number 14
_symmetry_cell_setting monoclinic
_symmetry_Int_Tables_number 14
_symmetry_space_group_name_Hall '-P 2ybc'
_symmetry_space_group_name_H-M 'P 1 21/c 1'
_atom_sites_solution_hydrogens geom
_atom_sites_solution_primary direct
_atom_sites_solution_secondary difmap
_audit_conform_dict_location ftp://ftp.iucr.org/pub/cif_core.dic
_audit_conform_dict_name cif_core.dic
_audit_conform_dict_version 2.3
_audit_creation_date 2006-09-04T09:33:38-00:00
_audit_creation_method 'WinGX routine CIF_UPDATE'
_cell_angle_alpha 90
_cell_angle_beta 91.343(2)
_cell_angle_gamma 90
_cell_formula_units_Z 2
_cell_length_a 8.5748(3)
_cell_length_b 19.1391(7)
_cell_length_c 17.7847(6)
_cell_measurement_reflns_used 10936
_cell_measurement_temperature 173(2)
_cell_measurement_theta_max 26.022
_cell_measurement_theta_min 3.395
_cell_measurement_wavelength 0.71073
_cell_volume 2917.92(18)
_computing_cell_refinement 'HKL Scalepack (Otwinowski & Minor 1997)'
_computing_data_collection 'Collect (Nonius BV, 1997-2000)'
_computing_data_reduction 'HKL Denzo and Scalepack (Otwinowski & Minor 1997)'
_computing_molecular_graphics 'Ortep-3 for Windows (Farrugia, 1997)'
_computing_publication_material 'WinGX publication routines (Farrugia, 1999)'
_computing_structure_refinement 'SHELXL-97 (Sheldrick, 1997)'
_computing_structure_solution 'SHELXS-86 (Sheldrick, 1986)'
_diffrn_ambient_temperature 173(2)
_diffrn_detector 'CCD plate'
_diffrn_detector_area_resol_mean 9
_diffrn_measured_fraction_theta_full 0.99
_diffrn_measured_fraction_theta_max 0.99
_diffrn_measurement_device '95mm CCD camera on \k-goniostat'
_diffrn_measurement_device_type KappaCCD
_diffrn_measurement_method 'CCD rotation images, thick slices'
_diffrn_orient_matrix_type 'by Nonius Collect from scalepack cell'
_diffrn_orient_matrix_UB_11 0.112973
_diffrn_orient_matrix_UB_12 0.64765E-2
_diffrn_orient_matrix_UB_13 0.134312E-1
_diffrn_orient_matrix_UB_21 -0.223792E-1
_diffrn_orient_matrix_UB_22 0.483047E-1
_diffrn_orient_matrix_UB_23 0.182666E-1
_diffrn_orient_matrix_UB_31 -0.185503E-1
_diffrn_orient_matrix_UB_32 -0.188329E-1
_diffrn_orient_matrix_UB_33 0.514711E-1
_diffrn_radiation_monochromator graphite
_diffrn_radiation_probe x-ray
_diffrn_radiation_type MoK\a
_diffrn_radiation_wavelength 0.71073
_diffrn_reflns_av_R_equivalents 0.0518
_diffrn_reflns_av_unetI/netI 0.0611
_diffrn_reflns_limit_h_max 9
_diffrn_reflns_limit_h_min -10
_diffrn_reflns_limit_k_max 23
_diffrn_reflns_limit_k_min -20
_diffrn_reflns_limit_l_max 21
_diffrn_reflns_limit_l_min -21
_diffrn_reflns_number 17925
_diffrn_reflns_theta_full 26.03
_diffrn_reflns_theta_max 26.03
_diffrn_reflns_theta_min 3.41
_diffrn_source 'Enraf Nonius FR590'
_exptl_absorpt_coefficient_mu 1.071
_exptl_absorpt_correction_T_max 0.9756
_exptl_absorpt_correction_T_min 0.9003
_exptl_absorpt_correction_type multi-scan
_exptl_absorpt_process_details
;
[c.f. r.h. blessing, acta cryst. (1995), a51, 33-38]
;
_exptl_crystal_colour colourless
_exptl_crystal_density_diffrn 1.675
_exptl_crystal_density_method 'not measured'
_exptl_crystal_description needle
_exptl_crystal_F_000 1472
_exptl_crystal_size_max 0.1
_exptl_crystal_size_mid 0.02
_exptl_crystal_size_min 0.02
_refine_diff_density_max 1.194
_refine_diff_density_min -0.718
_refine_diff_density_rms 0.094
_refine_ls_extinction_method none
_refine_ls_goodness_of_fit_ref 1.009
_refine_ls_hydrogen_treatment mixed
_refine_ls_matrix_type full
_refine_ls_number_parameters 366
_refine_ls_number_reflns 5693
_refine_ls_number_restraints 30
_refine_ls_restrained_S_all 1.056
_refine_ls_R_factor_all 0.0976
_refine_ls_R_factor_gt 0.0596
_refine_ls_shift/su_max 0
_refine_ls_shift/su_mean 0
_refine_ls_structure_factor_coef Fsqd
_refine_ls_weighting_details 'calc w=1/[\s^2^(Fo^2^)+(0.0649P)^2^+8.7488P] where P=(Fo^2^+2Fc^2^)/3'
_refine_ls_weighting_scheme calc
_refine_ls_wR_factor_gt 0.1364
_refine_ls_wR_factor_ref 0.1576
_reflns_number_gt 3921
_reflns_number_total 5693
_reflns_threshold_expression >2sigma(I)
_cod_data_source_file b704051b.txt
_cod_data_source_block (2c)-sep206
_cod_original_sg_symbol_H-M 'P 21/c'
_cod_database_code 7005661

loop_
_symmetry_equiv_pos_as_xyz
'x, y, z'
'-x, y+1/2, -z+1/2'
'-x, -y, -z'
'x, -y-1/2, z-1/2'

loop_
_atom_site_label
_atom_site_type_symbol
_atom_site_fract_x
_atom_site_fract_y
_atom_site_fract_z
_atom_site_U_iso_or_equiv
_atom_site_adp_type
_atom_site_occupancy
_atom_site_symmetry_multiplicity
_atom_site_calc_flag
_atom_site_refinement_flags
_atom_site_disorder_assembly
_atom_site_disorder_group
Pd Pd 0 0.5 0.5 0.03290(18) Uani 1 2 d S . .
Cl7 Cl -0.24102(17) 0.36890(9) 0.67944(8) 0.0485(4) Uani 1 1 d . . .
P1 P -0.07260(15) 0.35499(7) 0.42143(8) 0.0318(3) Uani 1 1 d . . .
O1 O 0.0343(4) 0.39966(18) 0.4716(2) 0.0378(9) Uani 1 1 d . . .
O2 O -0.3586(8) 0.3207(4) 0.6709(4) 0.124(3) Uani 1 1 d . . .
O3 O -0.2578(7) 0.4251(3) 0.6272(3) 0.0953(19) Uani 1 1 d . . .
O4 O -0.2338(14) 0.3954(4) 0.7504(3) 0.177(5) Uani 1 1 d . . .
O5 O -0.0998(7) 0.3396(3) 0.6640(6) 0.153(4) Uani 1 1 d . . .
N1 N -0.1412(6) 0.5670(3) 0.3684(3) 0.0422(12) Uani 1 1 d . . .
H1N H -0.073(6) 0.589(3) 0.371(3) 0.022(15) Uiso 1 1 d . . .
N2 N -0.1601(5) 0.5146(2) 0.4173(2) 0.0346(10) Uani 1 1 d . . .
C1 C -0.0080(6) 0.2664(3) 0.4321(3) 0.0342(12) Uani 1 1 d . . .
C2 C 0.0582(7) 0.2453(3) 0.5006(3) 0.0474(14) Uani 1 1 d . . .
H2 H 0.0677 0.2776 0.541 0.057 Uiso 1 1 calc R . .
C3 C 0.1100(8) 0.1774(3) 0.5099(4) 0.0618(18) Uani 1 1 d . . .
H3 H 0.1552 0.1632 0.5567 0.074 Uiso 1 1 calc R . .
C4 C 0.0965(9) 0.1305(3) 0.4516(4) 0.0642(19) Uani 1 1 d . . .
H4 H 0.1336 0.0841 0.4581 0.077 Uiso 1 1 calc R . .
C5 C 0.0293(9) 0.1505(3) 0.3840(4) 0.0610(19) Uani 1 1 d . . .
H5 H 0.0184 0.1175 0.3443 0.073 Uiso 1 1 calc R . .
C6 C -0.0227(7) 0.2184(3) 0.3735(3) 0.0465(14) Uani 1 1 d . . .
H6 H -0.0682 0.2322 0.3266 0.056 Uiso 1 1 calc R . .
C7 C -0.0627(6) 0.3798(3) 0.3247(3) 0.0345(12) Uani 1 1 d . . .
C8 C -0.1707(7) 0.3551(3) 0.2711(3) 0.0484(15) Uani 1 1 d . . .
H8 H -0.2517 0.3244 0.2859 0.058 Uiso 1 1 calc R . .
C9 C -0.1602(9) 0.3753(4) 0.1961(4) 0.065(2) Uani 1 1 d . . .
H9 H -0.2318 0.3576 0.1592 0.078 Uiso 1 1 calc R . .
C10 C -0.0437(10) 0.4215(4) 0.1761(4) 0.068(2) Uani 1 1 d . . .
H10 H -0.0369 0.4361 0.1252 0.081 Uiso 1 1 calc R . .
C11 C 0.0610(9) 0.4461(3) 0.2283(4) 0.063(2) Uani 1 1 d . . .
H11 H 0.1395 0.478 0.2137 0.076 Uiso 1 1 calc R . .
C12 C 0.0538(7) 0.4249(3) 0.3025(4) 0.0481(15) Uani 1 1 d . . .
H12 H 0.129 0.4414 0.3384 0.058 Uiso 1 1 calc R . .
C13 C -0.2729(6) 0.3604(3) 0.4488(3) 0.0327(12) Uani 1 1 d . . .
C14 C -0.3425(6) 0.3043(3) 0.4837(3) 0.0372(12) Uani 1 1 d . . .
H14 H -0.2833 0.2632 0.4938 0.045 Uiso 1 1 calc R . .
C15 C -0.4976(7) 0.3071(3) 0.5041(3) 0.0444(14) Uani 1 1 d . . .
H15 H -0.5439 0.2685 0.5288 0.053 Uiso 1 1 calc R . .
C16 C -0.5846(6) 0.3666(3) 0.4882(3) 0.0433(14) Uani 1 1 d . . .
H16 H -0.6913 0.3684 0.5013 0.052 Uiso 1 1 calc R . .
C17 C -0.5174(6) 0.4232(3) 0.4537(3) 0.0401(13) Uani 1 1 d . . .
H17 H -0.5784 0.4636 0.4431 0.048 Uiso 1 1 calc R . .
C18 C -0.3603(6) 0.4218(3) 0.4341(3) 0.0342(12) Uani 1 1 d . . .
C19 C -0.2962(6) 0.4833(3) 0.3971(3) 0.0361(13) Uani 1 1 d . . .
C20 C -0.3614(7) 0.5185(3) 0.3348(3) 0.0461(15) Uani 1 1 d . . .
H20 H -0.4572 0.5085 0.3091 0.055 Uiso 1 1 calc R . .
C21 C -0.2580(7) 0.5704(3) 0.3187(3) 0.0485(15) Uani 1 1 d . . .
H21 H -0.2682 0.6032 0.2788 0.058 Uiso 1 1 calc R . .
C22 C 0.3912(9) 0.5773(4) 0.0958(4) 0.081(2) Uani 0.733(4) 1 d PD A 1
H22 H 0.3387 0.6069 0.1341 0.098 Uiso 0.733(4) 1 calc PR A 1
Cl1 Cl 0.5588(4) 0.53134(18) 0.13676(16) 0.0860(10) Uani 0.733(4) 1 d PD A 1
Cl2 Cl 0.2656(4) 0.51015(15) 0.06152(17) 0.0870(10) Uani 0.733(4) 1 d PD A 1
Cl3 Cl 0.4473(5) 0.62653(16) 0.0191(2) 0.1108(15) Uani 0.733(4) 1 d PD A 1
C23 C 0.3761(8) 0.2245(4) 0.7225(3) 0.0574(17) Uani 1 1 d . B 1
H23 H 0.4449 0.2628 0.7042 0.069 Uiso 1 1 calc R B 1
Cl4 Cl 0.4229(3) 0.14827(13) 0.67504(17) 0.1056(9) Uani 1 1 d . B 1
Cl5 Cl 0.18171(19) 0.24798(9) 0.70254(9) 0.0559(4) Uani 1 1 d . B 1
Cl6 Cl 0.4054(3) 0.2166(3) 0.81814(13) 0.1656(18) Uani 1 1 d . B 1
C22A C 0.3912(9) 0.5773(4) 0.0958(4) 0.081(2) Uani 0.267(4) 1 d P A 2
H22A H 0.2997 0.5853 0.1286 0.098 Uiso 0.267(4) 1 calc PR A 2
Cl1A Cl 0.445(2) 0.5004(6) 0.1214(10) 0.202(8) Uiso 0.267(4) 1 d PD A 2
Cl2A Cl 0.3093(15) 0.5917(6) 0.0073(6) 0.134(5) Uiso 0.267(4) 1 d PD A 2
Cl3A Cl 0.5089(14) 0.6503(6) 0.1184(7) 0.137(5) Uiso 0.267(4) 1 d PD A 2

loop_
_atom_site_aniso_label
_atom_site_aniso_U_11
_atom_site_aniso_U_22
_atom_site_aniso_U_33
_atom_site_aniso_U_23
_atom_site_aniso_U_13
_atom_site_aniso_U_12
Pd 0.0184(3) 0.0362(3) 0.0442(3) -0.0102(3) 0.0018(2) -0.0014(2)
Cl7 0.0360(8) 0.0700(10) 0.0395(7) 0.0001(7) 0.0036(6) -0.0069(7)
P1 0.0194(6) 0.0347(7) 0.0414(7) -0.0065(6) 0.0027(5) -0.0003(5)
O1 0.0247(18) 0.035(2) 0.054(2) -0.0128(17) -0.0009(16) 0.0031(16)
O2 0.098(5) 0.161(7) 0.113(5) 0.033(5) -0.013(4) -0.088(5)
O3 0.101(5) 0.102(4) 0.081(4) 0.037(3) -0.024(3) -0.023(4)
O4 0.338(14) 0.150(7) 0.046(4) -0.016(4) 0.024(5) -0.073(8)
O5 0.050(4) 0.074(4) 0.338(12) 0.028(6) 0.049(5) 0.009(3)
N1 0.031(3) 0.042(3) 0.054(3) -0.004(2) 0.004(2) -0.006(2)
N2 0.025(2) 0.035(3) 0.044(2) -0.006(2) 0.0027(19) -0.0007(18)
C1 0.023(3) 0.035(3) 0.045(3) 0.003(2) 0.010(2) 0.004(2)
C2 0.044(3) 0.046(4) 0.052(4) 0.001(3) -0.002(3) 0.001(3)
C3 0.066(5) 0.053(4) 0.067(4) 0.008(4) -0.007(4) 0.010(4)
C4 0.072(5) 0.040(4) 0.082(5) 0.001(4) 0.015(4) 0.010(3)
C5 0.083(5) 0.038(4) 0.062(4) -0.010(3) 0.009(4) 0.006(3)
C6 0.054(4) 0.040(3) 0.046(3) -0.006(3) 0.005(3) 0.004(3)
C7 0.027(3) 0.035(3) 0.042(3) -0.003(2) 0.007(2) 0.005(2)
C8 0.031(3) 0.067(4) 0.047(3) -0.001(3) 0.004(3) 0.004(3)
C9 0.055(4) 0.093(6) 0.047(4) 0.000(4) 0.005(3) 0.018(4)
C10 0.081(6) 0.072(5) 0.051(4) 0.018(4) 0.021(4) 0.025(4)
C11 0.073(5) 0.048(4) 0.069(5) 0.008(3) 0.032(4) 0.005(4)
C12 0.047(4) 0.040(3) 0.058(4) -0.009(3) 0.014(3) 0.001(3)
C13 0.021(2) 0.040(3) 0.037(3) -0.009(2) 0.001(2) -0.002(2)
C14 0.030(3) 0.045(3) 0.037(3) -0.008(2) 0.004(2) -0.002(2)
C15 0.031(3) 0.056(4) 0.047(3) -0.011(3) 0.010(2) -0.006(3)
C16 0.021(3) 0.052(4) 0.057(4) -0.021(3) 0.007(2) -0.004(3)
C17 0.023(3) 0.050(3) 0.047(3) -0.014(3) -0.005(2) 0.006(3)
C18 0.021(2) 0.041(3) 0.040(3) -0.014(2) 0.000(2) -0.001(2)
C19 0.021(3) 0.040(3) 0.047(3) -0.012(2) 0.001(2) 0.002(2)
C20 0.036(3) 0.046(4) 0.055(4) -0.006(3) -0.009(3) 0.007(3)
C21 0.050(4) 0.042(3) 0.053(4) -0.001(3) -0.006(3) 0.005(3)
C22 0.099(7) 0.061(5) 0.085(6) 0.004(4) 0.028(5) -0.004(5)
Cl1 0.096(2) 0.098(2) 0.0641(17) 0.0003(15) -0.0083(15) -0.0052(18)
Cl2 0.098(2) 0.078(2) 0.0847(19) -0.0111(15) 0.0083(17) -0.0251(16)
Cl3 0.132(3) 0.068(2) 0.134(3) 0.0376(19) 0.042(2) -0.0014(19)
C23 0.049(4) 0.074(5) 0.049(4) 0.007(3) 0.000(3) -0.005(3)
Cl4 0.0564(13) 0.0860(15) 0.174(3) -0.0229(16) 0.0013(14) 0.0202(11)
Cl5 0.0514(9) 0.0555(9) 0.0605(10) 0.0086(8) -0.0024(7) 0.0076(8)
Cl6 0.0840(18) 0.358(5) 0.0540(13) 0.037(2) -0.0070(12) 0.069(3)
C22A 0.099(7) 0.061(5) 0.085(6) 0.004(4) 0.028(5) -0.004(5)

loop_
_atom_type_symbol
_atom_type_description
_atom_type_scat_dispersion_real
_atom_type_scat_dispersion_imag
_atom_type_scat_source
C C 0.0033 0.0016 'International Tables Vol C Tables 4.2.6.8 and 6.1.1.4'
H H 0 0 'International Tables Vol C Tables 4.2.6.8 and 6.1.1.4'
Cl Cl 0.1484 0.1585 'International Tables Vol C Tables 4.2.6.8 and 6.1.1.4'
N N 0.0061 0.0033 'International Tables Vol C Tables 4.2.6.8 and 6.1.1.4'
O O 0.0106 0.006 'International Tables Vol C Tables 4.2.6.8 and 6.1.1.4'
P P 0.1023 0.0942 'International Tables Vol C Tables 4.2.6.8 and 6.1.1.4'
Pd Pd -0.9988 1.0072 'International Tables Vol C Tables 4.2.6.8 and 6.1.1.4'

loop_
_geom_angle_atom_site_label_1
_geom_angle_atom_site_label_2
_geom_angle_atom_site_label_3
_geom_angle
_geom_angle_site_symmetry_1
_geom_angle_site_symmetry_3
_geom_angle_publ_flag
N2 Pd N2 180.0000(10) 3_566 . ?
N2 Pd O1 87.11(16) 3_566 . ?
N2 Pd O1 92.89(16) . . ?
N2 Pd O1 92.89(16) 3_566 3_566 ?
N2 Pd O1 87.11(16) . 3_566 ?
O1 Pd O1 180.0(2) . 3_566 ?
O4 Cl7 O5 108.5(7) . . ?
O4 Cl7 O2 111.8(5) . . ?
O5 Cl7 O2 110.7(5) . . ?
O4 Cl7 O3 108.9(5) . . ?
O5 Cl7 O3 104.8(5) . . ?
O2 Cl7 O3 111.9(4) . . ?
O1 P1 C7 111.8(2) . . ?
O1 P1 C1 106.7(2) . . ?
C7 P1 C1 109.3(2) . . ?
O1 P1 C13 111.9(2) . . ?
C7 P1 C13 108.2(2) . . ?
C1 P1 C13 108.7(2) . . ?
P1 O1 Pd 126.4(2) . . ?
C21 N1 N2 111.8(5) . . ?
C21 N1 H1N 127(4) . . ?
N2 N1 H1N 121(4) . . ?
N1 N2 C19 106.0(5) . . ?
N1 N2 Pd 119.3(3) . . ?
C19 N2 Pd 134.7(4) . . ?
C6 C1 C2 119.5(5) . . ?
C6 C1 P1 121.5(4) . . ?
C2 C1 P1 119.0(4) . . ?
C3 C2 C1 120.0(6) . . ?
C3 C2 H2 120 . . ?
C1 C2 H2 120 . . ?
C4 C3 C2 120.2(7) . . ?
C4 C3 H3 119.9 . . ?
C2 C3 H3 119.9 . . ?
C3 C4 C5 120.2(6) . . ?
C3 C4 H4 119.9 . . ?
C5 C4 H4 119.9 . . ?
C4 C5 C6 120.4(6) . . ?
C4 C5 H5 119.8 . . ?
C6 C5 H5 119.8 . . ?
C5 C6 C1 119.6(6) . . ?
C5 C6 H6 120.2 . . ?
C1 C6 H6 120.2 . . ?
C12 C7 C8 119.2(5) . . ?
C12 C7 P1 119.4(4) . . ?
C8 C7 P1 121.4(4) . . ?
C9 C8 C7 120.1(6) . . ?
C9 C8 H8 119.9 . . ?
C7 C8 H8 119.9 . . ?
C10 C9 C8 119.1(7) . . ?
C10 C9 H9 120.5 . . ?
C8 C9 H9 120.5 . . ?
C11 C10 C9 120.9(7) . . ?
C11 C10 H10 119.6 . . ?
C9 C10 H10 119.6 . . ?
C10 C11 C12 120.4(7) . . ?
C10 C11 H11 119.8 . . ?
C12 C11 H11 119.8 . . ?
C11 C12 C7 120.2(6) . . ?
C11 C12 H12 119.9 . . ?
C7 C12 H12 119.9 . . ?
C14 C13 C18 119.8(5) . . ?
C14 C13 P1 120.1(4) . . ?
C18 C13 P1 120.2(4) . . ?
C13 C14 C15 120.9(5) . . ?
C13 C14 H14 119.6 . . ?
C15 C14 H14 119.6 . . ?
C16 C15 C14 119.5(5) . . ?
C16 C15 H15 120.2 . . ?
C14 C15 H15 120.2 . . ?
C17 C16 C15 120.5(5) . . ?
C17 C16 H16 119.7 . . ?
C15 C16 H16 119.7 . . ?
C16 C17 C18 120.7(5) . . ?
C16 C17 H17 119.6 . . ?
C18 C17 H17 119.6 . . ?
C17 C18 C13 118.6(5) . . ?
C17 C18 C19 118.2(5) . . ?
C13 C18 C19 123.3(4) . . ?
N2 C19 C20 108.7(5) . . ?
N2 C19 C18 124.7(5) . . ?
C20 C19 C18 126.6(5) . . ?
C21 C20 C19 105.5(5) . . ?
C21 C20 H20 127.3 . . ?
C19 C20 H20 127.3 . . ?
N1 C21 C20 108.0(6) . . ?
N1 C21 H21 126 . . ?
C20 C21 H21 126 . . ?
Cl3 C22 Cl2 107.5(4) . . ?
Cl3 C22 Cl1 110.2(4) . . ?
Cl2 C22 Cl1 104.7(4) . . ?
Cl3 C22 H22 111.4 . . ?
Cl2 C22 H22 111.4 . . ?
Cl1 C22 H22 111.4 . . ?
Cl6 C23 Cl4 112.1(4) . . ?
Cl6 C23 Cl5 109.8(4) . . ?
Cl4 C23 Cl5 110.2(4) . . ?
Cl6 C23 H23 108.2 . . ?
Cl4 C23 H23 108.2 . . ?
Cl5 C23 H23 108.2 . . ?

loop_
_geom_bond_atom_site_label_1
_geom_bond_atom_site_label_2
_geom_bond_distance
_geom_bond_site_symmetry_2
_geom_bond_publ_flag
Pd N2 2.008(4) 3_566 ?
Pd N2 2.008(4) . ?
Pd O1 2.009(3) . ?
Pd O1 2.009(3) 3_566 ?
Cl7 O4 1.361(6) . ?
Cl7 O5 1.369(6) . ?
Cl7 O2 1.373(6) . ?
Cl7 O3 1.426(5) . ?
P1 O1 1.526(4) . ?
P1 C7 1.789(5) . ?
P1 C1 1.793(5) . ?
P1 C13 1.800(5) . ?
N1 C21 1.322(8) . ?
N1 N2 1.339(7) . ?
N1 H1N 0.73(5) . ?
N2 C19 1.353(7) . ?
C1 C6 1.392(8) . ?
C1 C2 1.392(8) . ?
C2 C3 1.381(9) . ?
C2 H2 0.95 . ?
C3 C4 1.375(10) . ?
C3 H3 0.95 . ?
C4 C5 1.376(10) . ?
C4 H4 0.95 . ?
C5 C6 1.386(8) . ?
C5 H5 0.95 . ?
C6 H6 0.95 . ?
C7 C12 1.385(8) . ?
C7 C8 1.396(8) . ?
C8 C9 1.395(9) . ?
C8 H8 0.95 . ?
C9 C10 1.386(10) . ?
C9 H9 0.95 . ?
C10 C11 1.361(10) . ?
C10 H10 0.95 . ?
C11 C12 1.383(9) . ?
C11 H11 0.95 . ?
C12 H12 0.95 . ?
C13 C14 1.383(7) . ?
C13 C18 1.415(7) . ?
C14 C15 1.388(7) . ?
C14 H14 0.95 . ?
C15 C16 1.387(8) . ?
C15 H15 0.95 . ?
C16 C17 1.377(8) . ?
C16 H16 0.95 . ?
C17 C18 1.400(7) . ?
C17 H17 0.95 . ?
C18 C19 1.462(8) . ?
C19 C20 1.403(8) . ?
C20 C21 1.366(8) . ?
C20 H20 0.95 . ?
C21 H21 0.95 . ?
C22 Cl3 1.735(7) . ?
C22 Cl2 1.775(7) . ?
C22 Cl1 1.823(8) . ?
C22 H22 1 . ?
C23 Cl6 1.721(7) . ?
C23 Cl4 1.738(7) . ?
C23 Cl5 1.754(7) . ?
C23 H23 1 . ?
